data_4021964
loop_
_publ_author_name
'Takashi Mino'
'Youichi Tanaka'
'Youtaro Hattori'
'Toshihiro Yabusaki'
'Hiroaki Saotome'
'Masami Sakamoto'
'Tsutomu Fujita'

_publ_section_title
;
 Synthesis and Optical Resolution of Aminophosphines with Axially
 Chiral C(aryl)-N(amine) Bonds for Use as Ligands in Asymmetric
 Catalysis
;
_journal_name_full 'Journal of Organic Chemistry'
_journal_page_first 7346
_journal_page_last 7353
_journal_paper_doi 10.1021/jo061261f
_journal_volume 71
_journal_year 2006
_chemical_formula_moiety 'C37 H35 Cl F3 N2 P Pd '
_chemical_formula_sum 'C37 H35 Cl F3 N2 P Pd'
_chemical_formula_weight 737.52
_space_group_IT_number 19
_space_group_name_Hall 'P 2ac 2ab'
_space_group_name_H-M_alt 'P 21 21 21'
_symmetry_cell_setting orthorhombic
_symmetry_Int_Tables_number 19
_symmetry_space_group_name_Hall 'P 2ac 2ab'
_symmetry_space_group_name_H-M 'P 21 21 21'
_audit_creation_date 2005-04-04
_audit_creation_method 'by CrystalStructure v3.5.1'
_cell_angle_alpha 90
_cell_angle_beta 90
_cell_angle_gamma 90
_cell_formula_units_Z 4
_cell_length_a 9.2400(10)
_cell_length_b 14.715(2)
_cell_length_c 27.222(4)
_cell_measurement_reflns_used 17428
_cell_measurement_temperature 293.1
_cell_measurement_theta_max 27.5
_cell_measurement_theta_min 3.0
_cell_volume 3701.4(8)
_computing_cell_refinement CrystalClear
_computing_data_collection CrystalClear
_computing_data_reduction CrystalStructure
_computing_publication_material 'CrystalStructure Ver. 3.5.1'
_computing_structure_refinement CRYSTALS
_computing_structure_solution SHELXS97
_diffrn_detector_area_resol_mean 7.31
_diffrn_measured_fraction_theta_full 0.9941
_diffrn_measured_fraction_theta_max 0.9941
_diffrn_measurement_device_type 'Rigaku Mercury'
_diffrn_measurement_method \w
_diffrn_radiation_type 'Mo K\a'
_diffrn_radiation_wavelength 0.7107
_diffrn_reflns_av_R_equivalents 0.042
_diffrn_reflns_limit_h_max 10
_diffrn_reflns_limit_h_min -11
_diffrn_reflns_limit_k_max 19
_diffrn_reflns_limit_k_min -18
_diffrn_reflns_limit_l_max 35
_diffrn_reflns_limit_l_min -30
_diffrn_reflns_number 75488
_diffrn_reflns_theta_full 27.47
_diffrn_reflns_theta_max 27.47
_exptl_absorpt_coefficient_mu 0.658
_exptl_absorpt_correction_T_max 0.877
_exptl_absorpt_correction_T_min 0.558
_exptl_absorpt_correction_type multi-scan
_exptl_absorpt_process_details 'Jacobson, R. (1998) Private communication'
_exptl_crystal_colour colorless
_exptl_crystal_density_diffrn 1.323
_exptl_crystal_density_method 'not measured'
_exptl_crystal_description prism
_exptl_crystal_F_000 1504.00
_exptl_crystal_size_max 1.20
_exptl_crystal_size_mid 0.20
_exptl_crystal_size_min 0.20
_refine_diff_density_max 2.12
_refine_diff_density_min -0.67
_refine_ls_extinction_method none
_refine_ls_goodness_of_fit_ref 6.493
_refine_ls_hydrogen_treatment refall
_refine_ls_number_parameters 441
_refine_ls_number_reflns 4483
_refine_ls_R_factor_gt 0.0650
_refine_ls_shift/su_max 0.0510
_refine_ls_structure_factor_coef F
_refine_ls_weighting_details 'w = 1.0'
_refine_ls_weighting_scheme unit
_refine_ls_wR_factor_ref 0.0860
_reflns_number_gt 4483
_reflns_number_total 4750
_reflns_threshold_expression F^2^>2.0\s(F^2^)
_cod_data_source_file jo061261fsi20060619_091339.cif
_cod_original_sg_symbol_H-M 'P 21 21 21 '
_cod_original_formula_sum 'C37 H35 Cl F3 N2 P Pd '
_cod_database_code 4021964

loop_
_symmetry_equiv_pos_as_xyz
x,y,z
x+1/2,-y+1/2,-z
-x,y+1/2,-z+1/2
-x+1/2,-y,z+1/2

loop_
_atom_site_label
_atom_site_type_symbol
_atom_site_fract_x
_atom_site_fract_y
_atom_site_fract_z
_atom_site_U_iso_or_equiv
_atom_site_adp_type
_atom_site_occupancy
_atom_site_symmetry_multiplicity
_atom_site_calc_flag
Pd(1) Pd -0.62076(8) -0.34290(5) -0.19294(3) 0.0323(2) Uani 1.00 1 d
Cl(1) Cl -0.4615(4) -0.2913(3) -0.12746(11) 0.0548(9) Uani 1.00 1 d
P(1) P -0.8164(3) -0.3452(2) -0.14322(8) 0.0305(6) Uani 1.00 1 d
F(1) F -0.508(2) -0.4596(10) 0.0555(4) 0.152(6) Uani 1.00 1 d
F(2) F -0.508(2) -0.5461(10) -0.0074(5) 0.158(6) Uani 1.00 1 d
F(3) F -0.663(2) -0.543(1) 0.0435(8) 0.236(10) Uani 1.00 1 d
N(1) N -0.4410(9) -0.3531(7) -0.2442(3) 0.039(2) Uani 1.00 1 d
N(2) N -0.6821(11) -0.5005(6) -0.0852(3) 0.039(2) Uani 1.00 1 d
C(1) C -0.4994(13) -0.4122(8) -0.2847(4) 0.042(3) Uani 1.00 1 d
C(2) C -0.6499(12) -0.3787(7) -0.2960(3) 0.039(3) Uani 1.00 1 d
C(3) C -0.7366(12) -0.3540(8) -0.2557(4) 0.037(3) Uani 1.00 1 d
C(4) C -0.879(1) -0.3253(7) -0.2655(4) 0.043(3) Uani 1.00 1 d
C(5) C -0.929(1) -0.3201(7) -0.3136(4) 0.050(3) Uani 1.00 1 d
C(6) C -0.843(2) -0.3438(10) -0.3521(4) 0.055(3) Uani 1.00 1 d
C(7) C -0.702(2) -0.3730(9) -0.3432(4) 0.056(4) Uani 1.00 1 d
C(8) C -0.502(2) -0.5135(9) -0.2724(5) 0.062(4) Uani 1.00 1 d
C(9) C -0.411(2) -0.2631(9) -0.2628(5) 0.067(4) Uani 1.00 1 d
C(10) C -0.306(1) -0.3897(11) -0.2250(5) 0.065(4) Uani 1.00 1 d
C(11) C -0.7744(11) -0.3474(8) -0.0771(3) 0.035(2) Uani 1.00 1 d
C(12) C -0.7052(12) -0.4222(8) -0.0562(4) 0.038(3) Uani 1.00 1 d
C(13) C -0.667(2) -0.4186(9) -0.0069(4) 0.053(4) Uani 1.00 1 d
C(14) C -0.707(2) -0.3456(12) 0.0209(4) 0.071(4) Uani 1.00 1 d
C(15) C -0.780(2) -0.2717(10) 0.0010(5) 0.066(4) Uani 1.00 1 d
C(16) C -0.808(2) -0.2721(9) -0.0483(4) 0.053(4) Uani 1.00 1 d
C(17) C -0.584(3) -0.488(1) 0.0184(6) 0.101(7) Uani 1.00 1 d
C(18) C -0.544(2) -0.5178(10) -0.1097(5) 0.060(4) Uani 1.00 1 d
C(19) C -0.531(2) -0.6160(10) -0.1172(6) 0.081(5) Uani 1.00 1 d
C(20) C -0.670(2) -0.6553(10) -0.0954(5) 0.064(4) Uani 1.00 1 d
C(21) C -0.747(1) -0.5847(9) -0.0734(5) 0.047(3) Uani 1.00 1 d
C(22) C -0.871(2) -0.6031(11) -0.0467(6) 0.072(5) Uani 1.00 1 d
C(23) C -0.920(2) -0.6899(12) -0.0401(9) 0.104(7) Uani 1.00 1 d
C(24) C -0.840(2) -0.7566(12) -0.0613(8) 0.101(7) Uani 1.00 1 d
C(25) C -0.711(3) -0.7430(11) -0.0889(7) 0.093(7) Uani 1.00 1 d
C(26) C -0.9201(12) -0.2402(7) -0.1518(4) 0.032(3) Uani 1.00 1 d
C(27) C -0.8385(12) -0.1641(9) -0.1658(4) 0.050(3) Uani 1.00 1 d
C(28) C -0.907(2) -0.0826(9) -0.1751(5) 0.062(4) Uani 1.00 1 d
C(29) C -1.053(2) -0.0758(9) -0.1749(5) 0.055(4) Uani 1.00 1 d
C(30) C -1.133(1) -0.1519(9) -0.1611(4) 0.050(3) Uani 1.00 1 d
C(31) C -1.0662(12) -0.2334(7) -0.1499(4) 0.036(3) Uani 1.00 1 d
C(32) C -0.9482(13) -0.4379(7) -0.1485(4) 0.038(3) Uani 1.00 1 d
C(33) C -1.0533(11) -0.4481(8) -0.1133(4) 0.041(3) Uani 1.00 1 d
C(34) C -1.1471(13) -0.5221(9) -0.1171(5) 0.056(4) Uani 1.00 1 d
C(35) C -1.131(2) -0.5872(10) -0.1544(6) 0.068(4) Uani 1.00 1 d
C(36) C -1.026(2) -0.5762(9) -0.1879(6) 0.068(4) Uani 1.00 1 d
C(37) C -0.935(1) -0.5021(7) -0.1871(5) 0.050(3) Uani 1.00 1 d
H(1) H -0.4406(13) -0.4047(8) -0.3131(4) 0.051(3) Uiso 1.00 1 c
H(2) H -0.942(1) -0.3096(7) -0.2391(4) 0.051(3) Uiso 1.00 1 c
H(3) H -1.026(1) -0.3005(7) -0.3197(4) 0.060(4) Uiso 1.00 1 c
H(4) H -0.879(2) -0.3388(10) -0.3847(4) 0.066(4) Uiso 1.00 1 c
H(5) H -0.642(2) -0.3893(9) -0.3700(4) 0.068(4) Uiso 1.00 1 c
H(6) H -0.407(2) -0.5337(9) -0.2656(5) 0.075(5) Uiso 1.00 1 c
H(7) H -0.541(2) -0.5479(9) -0.2988(5) 0.075(5) Uiso 1.00 1 c
H(8) H -0.561(2) -0.5213(9) -0.2440(5) 0.075(5) Uiso 1.00 1 c
H(9) H -0.342(2) -0.2664(9) -0.2887(5) 0.080(5) Uiso 1.00 1 c
H(10) H -0.498(2) -0.2380(9) -0.2749(5) 0.080(5) Uiso 1.00 1 c
H(11) H -0.374(2) -0.2256(9) -0.2373(5) 0.080(5) Uiso 1.00 1 c
H(12) H -0.234(1) -0.3930(11) -0.2500(5) 0.078(5) Uiso 1.00 1 c
H(13) H -0.325(1) -0.4490(11) -0.2127(5) 0.078(5) Uiso 1.00 1 c
H(14) H -0.272(1) -0.3521(11) -0.1990(5) 0.078(5) Uiso 1.00 1 c
H(15) H -0.681(2) -0.3439(12) 0.0546(4) 0.086(5) Uiso 1.00 1 c
H(16) H -0.812(2) -0.2233(10) 0.0213(5) 0.079(5) Uiso 1.00 1 c
H(17) H -0.849(2) -0.2197(9) -0.0632(4) 0.064(4) Uiso 1.00 1 c
H(18) H -0.544(2) -0.4875(10) -0.1405(5) 0.072(5) Uiso 1.00 1 c
H(19) H -0.466(2) -0.4958(10) -0.0902(5) 0.072(5) Uiso 1.00 1 c
H(20) H -0.524(2) -0.6301(10) -0.1511(6) 0.097(6) Uiso 1.00 1 c
H(21) H -0.448(2) -0.6386(10) -0.1006(6) 0.097(6) Uiso 1.00 1 c
H(22) H -0.924(2) -0.5547(11) -0.0323(6) 0.087(5) Uiso 1.00 1 c
H(23) H -1.005(2) -0.7039(12) -0.0217(9) 0.125(9) Uiso 1.00 1 c
H(24) H -0.874(2) -0.8173(12) -0.0578(8) 0.122(9) Uiso 1.00 1 c
H(25) H -0.655(3) -0.7920(11) -0.1013(7) 0.112(8) Uiso 1.00 1 c
H(26) H -0.7361(12) -0.1684(9) -0.1684(4) 0.060(4) Uiso 1.00 1 c
H(27) H -0.851(2) -0.0303(9) -0.1828(5) 0.074(5) Uiso 1.00 1 c
H(28) H -1.100(2) -0.0203(9) -0.1831(5) 0.066(4) Uiso 1.00 1 c
H(29) H -1.236(1) -0.1477(9) -0.1592(4) 0.060(3) Uiso 1.00 1 c
H(30) H -1.1227(12) -0.2848(7) -0.1412(4) 0.043(3) Uiso 1.00 1 c
H(31) H -1.0648(11) -0.4046(8) -0.0878(4) 0.049(3) Uiso 1.00 1 c
H(32) H -1.2204(13) -0.5302(9) -0.0931(5) 0.067(4) Uiso 1.00 1 c
H(33) H -1.195(2) -0.6374(10) -0.1563(6) 0.082(5) Uiso 1.00 1 c
H(34) H -1.014(2) -0.6211(9) -0.2126(6) 0.081(5) Uiso 1.00 1 c
H(35) H -0.864(1) -0.4940(7) -0.2117(5) 0.060(4) Uiso 1.00 1 c

loop_
_atom_site_aniso_label
_atom_site_aniso_U_11
_atom_site_aniso_U_22
_atom_site_aniso_U_33
_atom_site_aniso_U_12
_atom_site_aniso_U_13
_atom_site_aniso_U_23
Pd(1) 0.0334(3) 0.0357(3) 0.0280(3) -0.0011(4) 0.0017(3) 0.0000(3)
Cl(1) 0.046(2) 0.074(2) 0.044(2) -0.017(2) -0.0026(13) -0.007(2)
P(1) 0.0324(11) 0.0307(11) 0.0284(10) -0.0011(13) 0.0003(9) -0.0007(11)
F(1) 0.21(2) 0.150(11) 0.094(8) 0.058(12) -0.105(10) -0.025(8)
F(2) 0.22(2) 0.155(12) 0.102(9) 0.115(13) -0.078(10) -0.024(9)
F(3) 0.22(2) 0.23(2) 0.26(2) -0.02(2) -0.10(2) 0.19(2)
N(1) 0.032(4) 0.048(5) 0.037(4) -0.002(5) 0.005(4) 0.003(4)
N(2) 0.044(5) 0.039(5) 0.036(5) 0.002(4) 0.004(4) -0.001(4)
C(1) 0.049(7) 0.048(6) 0.030(5) 0.004(6) 0.006(5) -0.004(5)
C(2) 0.046(7) 0.044(5) 0.026(5) -0.001(5) -0.000(4) -0.004(4)
C(3) 0.043(6) 0.039(6) 0.029(4) 0.000(5) -0.006(4) 0.007(5)
C(4) 0.054(6) 0.039(6) 0.036(5) 0.001(6) -0.005(5) -0.002(4)
C(5) 0.067(8) 0.044(6) 0.039(6) 0.010(5) -0.019(6) -0.004(5)
C(6) 0.078(9) 0.051(6) 0.036(5) 0.015(8) -0.015(6) -0.008(6)
C(7) 0.075(9) 0.063(8) 0.031(5) -0.010(7) 0.002(6) -0.009(5)
C(8) 0.074(10) 0.043(7) 0.070(9) 0.015(7) 0.009(8) -0.009(6)
C(9) 0.084(11) 0.059(8) 0.056(8) -0.030(8) 0.019(8) 0.006(6)
C(10) 0.040(7) 0.092(11) 0.062(8) 0.014(7) 0.000(6) -0.016(8)
C(11) 0.045(5) 0.033(5) 0.028(4) -0.007(5) 0.005(4) 0.002(4)
C(12) 0.039(6) 0.044(6) 0.030(5) 0.003(5) -0.001(4) -0.001(5)
C(13) 0.067(8) 0.056(7) 0.036(6) 0.001(7) -0.014(6) 0.004(5)
C(14) 0.092(10) 0.093(10) 0.030(5) -0.008(11) -0.007(6) -0.023(8)
C(15) 0.100(12) 0.061(9) 0.036(6) -0.007(9) -0.003(7) -0.018(6)
C(16) 0.069(8) 0.049(7) 0.042(6) -0.001(7) 0.006(6) -0.009(6)
C(17) 0.14(2) 0.11(1) 0.055(9) 0.04(2) -0.054(12) 0.008(10)
C(18) 0.055(8) 0.066(9) 0.059(8) 0.014(7) 0.016(7) 0.004(7)
C(19) 0.093(12) 0.060(9) 0.090(11) 0.022(9) 0.048(10) 0.002(8)
C(20) 0.072(9) 0.041(6) 0.080(9) 0.009(8) 0.009(7) 0.006(8)
C(21) 0.044(7) 0.051(7) 0.046(6) -0.006(6) -0.007(6) 0.006(6)
C(22) 0.059(9) 0.065(9) 0.093(11) 0.003(9) -0.001(10) 0.006(8)
C(23) 0.08(1) 0.063(10) 0.17(2) -0.019(10) -0.02(1) 0.044(12)
C(24) 0.11(2) 0.056(9) 0.14(2) -0.037(11) -0.04(1) 0.038(11)
C(25) 0.13(2) 0.043(8) 0.10(1) -0.003(10) 0.02(1) 0.001(9)
C(26) 0.036(6) 0.030(5) 0.030(5) -0.002(4) -0.000(4) -0.002(4)
C(27) 0.042(6) 0.044(6) 0.064(7) -0.007(6) 0.010(5) 0.013(6)
C(28) 0.062(9) 0.039(6) 0.084(10) -0.004(6) 0.014(8) 0.013(6)
C(29) 0.063(8) 0.037(6) 0.065(8) 0.011(6) 0.005(7) 0.005(6)
C(30) 0.045(6) 0.052(6) 0.054(6) -0.002(8) -0.005(6) -0.004(6)
C(31) 0.041(6) 0.033(5) 0.034(5) 0.001(5) 0.004(5) -0.005(4)
C(32) 0.047(6) 0.029(5) 0.038(5) -0.005(5) -0.006(5) 0.003(4)
C(33) 0.029(5) 0.037(6) 0.057(7) 0.000(5) 0.006(5) 0.007(5)
C(34) 0.033(6) 0.061(8) 0.074(9) -0.015(6) 0.004(6) 0.014(7)
C(35) 0.057(8) 0.061(8) 0.088(10) -0.024(8) -0.018(9) 0.009(8)
C(36) 0.096(11) 0.041(6) 0.067(9) -0.017(7) -0.026(9) -0.006(7)
C(37) 0.060(7) 0.040(6) 0.049(7) -0.006(5) -0.009(6) -0.004(5)

loop_
_atom_type_symbol
_atom_type_description
_atom_type_scat_dispersion_real
_atom_type_scat_dispersion_imag
_atom_type_scat_source
C C 0.003 0.002
;
International Tables for Crystallography
(1992, Vol. C, Tables 4.2.6.8 and 6.1.1.4)
;
H H 0.000 0.000
;
International Tables for Crystallography
(1992, Vol. C, Table 6.1.1.4)
;
Cl Cl 0.148 0.159
;
International Tables for Crystallography
(1992, Vol. C, Tables 4.2.6.8 and 6.1.1.4)
;
F F 0.017 0.010
;
International Tables for Crystallography
(1992, Vol. C, Tables 4.2.6.8 and 6.1.1.4)
;
N N 0.006 0.003
;
International Tables for Crystallography
(1992, Vol. C, Tables 4.2.6.8 and 6.1.1.4)
;
P P 0.102 0.094
;
International Tables for Crystallography
(1992, Vol. C, Tables 4.2.6.8 and 6.1.1.4)
;
Pd Pd -0.999 1.007
;
International Tables for Crystallography
(1992, Vol. C, Tables 4.2.6.8 and 6.1.1.4)
;

loop_
_geom_angle_atom_site_label_1
_geom_angle_atom_site_label_2
_geom_angle_atom_site_label_3
_geom_angle
_geom_angle_publ_flag
Cl(1) Pd(1) P(1) 92.8(1) yes
Cl(1) Pd(1) N(1) 91.7(2) yes
Cl(1) Pd(1) C(3) 164.6(3) yes
P(1) Pd(1) N(1) 174.2(3) yes
P(1) Pd(1) C(3) 94.7(3) yes
N(1) Pd(1) C(3) 81.8(4) yes
C(11) P(1) C(26) 104.5(5) yes
C(11) P(1) C(32) 101.7(5) yes
C(11) P(1) Pd(1) 114.7(3) yes
C(26) P(1) C(32) 105.7(5) yes
C(26) P(1) Pd(1) 109.2(3) yes
C(32) P(1) Pd(1) 119.7(4) yes
C(1) N(1) C(9) 110.1(9) yes
C(1) N(1) C(10) 110(1) yes
C(1) N(1) Pd(1) 103.7(6) yes
C(9) N(1) C(10) 107(1) yes
C(9) N(1) Pd(1) 108.0(8) yes
C(10) N(1) Pd(1) 116.7(7) yes
C(12) N(2) C(18) 121(1) yes
C(12) N(2) C(21) 121.6(9) yes
C(18) N(2) C(21) 108(1) yes
C(2) C(1) C(8) 110(1) yes
C(2) C(1) H(1) 108(1) no
C(2) C(1) N(1) 106.9(9) yes
C(8) C(1) H(1) 107(1) no
C(8) C(1) N(1) 114.1(9) yes
H(1) C(1) N(1) 108(1) no
C(3) C(2) C(7) 120(1) yes
C(3) C(2) C(1) 116.9(9) yes
C(7) C(2) C(1) 122(1) yes
C(4) C(3) Pd(1) 129.1(8) yes
C(4) C(3) C(2) 117.5(9) yes
Pd(1) C(3) C(2) 112.3(8) yes
C(5) C(4) H(2) 119(1) no
C(5) C(4) C(3) 120(1) yes
H(2) C(4) C(3) 119(1) no
C(6) C(5) H(3) 119(1) no
C(6) C(5) C(4) 120(1) yes
H(3) C(5) C(4) 119(1) no
C(7) C(6) H(4) 121(1) no
C(7) C(6) C(5) 119(1) yes
H(4) C(6) C(5) 119(1) no
H(5) C(7) C(2) 119(1) no
H(5) C(7) C(6) 119(1) no
C(2) C(7) C(6) 120(1) yes
H(6) C(8) H(7) 109(1) no
H(6) C(8) H(8) 109(1) no
H(6) C(8) C(1) 109(1) no
H(7) C(8) H(8) 109(1) no
H(7) C(8) C(1) 111(1) no
H(8) C(8) C(1) 107(1) no
H(9) C(9) H(10) 109(1) no
H(9) C(9) H(11) 109(2) no
H(9) C(9) N(1) 110(1) no
H(10) C(9) H(11) 109(1) no
H(10) C(9) N(1) 108(1) no
H(11) C(9) N(1) 110(1) no
H(12) C(10) H(13) 109(2) no
H(12) C(10) H(14) 109(1) no
H(12) C(10) N(1) 110(1) no
H(13) C(10) H(14) 109(1) no
H(13) C(10) N(1) 107(1) no
H(14) C(10) N(1) 109(1) no
C(12) C(11) C(16) 120.1(9) yes
C(12) C(11) P(1) 120.6(8) yes
C(16) C(11) P(1) 119.3(8) yes
C(13) C(12) N(2) 122(1) yes
C(13) C(12) C(11) 118(1) yes
N(2) C(12) C(11) 119.1(9) yes
C(14) C(13) C(17) 115(1) yes
C(14) C(13) C(12) 119(1) yes
C(17) C(13) C(12) 124(1) yes
C(15) C(14) H(15) 118(1) no
C(15) C(14) C(13) 121(1) yes
H(15) C(14) C(13) 119(1) no
C(16) C(15) H(16) 120(1) no
C(16) C(15) C(14) 118(1) yes
H(16) C(15) C(14) 120(1) no
H(17) C(16) C(11) 119(1) no
H(17) C(16) C(15) 119(1) no
C(11) C(16) C(15) 120(1) yes
F(1) C(17) F(2) 109(2) yes
F(1) C(17) F(3) 95(1) yes
F(1) C(17) C(13) 115(1) yes
F(2) C(17) F(3) 100(1) yes
F(2) C(17) C(13) 119(1) yes
F(3) C(17) C(13) 113(2) yes
C(19) C(18) H(18) 109(1) no
C(19) C(18) H(19) 110(1) no
C(19) C(18) N(2) 108(1) yes
H(18) C(18) H(19) 109(1) no
H(18) C(18) N(2) 108(1) no
H(19) C(18) N(2) 110(1) no
C(20) C(19) H(20) 110(1) no
C(20) C(19) H(21) 111(1) no
C(20) C(19) C(18) 104(1) yes
H(20) C(19) H(21) 109(2) no
H(20) C(19) C(18) 110(1) no
H(21) C(19) C(18) 110(1) no
C(21) C(20) C(25) 120(1) yes
C(21) C(20) C(19) 108(1) yes
C(25) C(20) C(19) 130(1) yes
C(22) C(21) N(2) 129(1) yes
C(22) C(21) C(20) 120(1) yes
N(2) C(21) C(20) 109(1) yes
C(23) C(22) H(22) 118(2) no
C(23) C(22) C(21) 121(1) yes
H(22) C(22) C(21) 119(1) no
C(24) C(23) H(23) 121(2) no
C(24) C(23) C(22) 115(1) yes
H(23) C(23) C(22) 123(2) no
C(25) C(24) H(24) 117(2) no
C(25) C(24) C(23) 125(1) yes
H(24) C(24) C(23) 117(2) no
H(25) C(25) C(20) 121(2) no
H(25) C(25) C(24) 122(2) no
C(20) C(25) C(24) 116(1) yes
C(27) C(26) C(31) 119(1) yes
C(27) C(26) P(1) 115.2(8) yes
C(31) C(26) P(1) 125.4(8) yes
C(28) C(27) H(26) 120(1) no
C(28) C(27) C(26) 119(1) yes
H(26) C(27) C(26) 120(1) no
C(29) C(28) H(27) 118(1) no
C(29) C(28) C(27) 121(1) yes
H(27) C(28) C(27) 119(1) no
C(30) C(29) H(28) 120(1) no
C(30) C(29) C(28) 118(1) yes
H(28) C(29) C(28) 121(1) no
C(31) C(30) H(29) 119(1) no
C(31) C(30) C(29) 121(1) yes
H(29) C(30) C(29) 119(1) no
H(30) C(31) C(26) 119(1) no
H(30) C(31) C(30) 119(1) no
C(26) C(31) C(30) 120(1) yes
C(33) C(32) C(37) 120(1) yes
C(33) C(32) P(1) 119.8(8) yes
C(37) C(32) P(1) 119.9(9) yes
C(34) C(33) H(31) 120(1) no
C(34) C(33) C(32) 118(1) yes
H(31) C(33) C(32) 121(1) no
C(35) C(34) H(32) 119(1) no
C(35) C(34) C(33) 121(1) yes
H(32) C(34) C(33) 119(1) no
C(36) C(35) H(33) 120(1) no
C(36) C(35) C(34) 119(1) yes
H(33) C(35) C(34) 120(1) no
C(37) C(36) H(34) 119(1) no
C(37) C(36) C(35) 121(1) yes
H(34) C(36) C(35) 119(1) no
H(35) C(37) C(32) 119(1) no
H(35) C(37) C(36) 120(1) no
C(32) C(37) C(36) 119(1) yes

loop_
_geom_bond_atom_site_label_1
_geom_bond_atom_site_label_2
_geom_bond_distance
_geom_bond_publ_flag
Pd(1) Cl(1) 2.433(3) yes
Pd(1) P(1) 2.259(2) yes
Pd(1) N(1) 2.175(8) yes
Pd(1) C(3) 2.02(1) yes
P(1) C(11) 1.842(9) yes
P(1) C(26) 1.83(1) yes
P(1) C(32) 1.83(1) yes
F(1) C(17) 1.30(2) yes
F(2) C(17) 1.31(3) yes
F(3) C(17) 1.29(3) yes
N(1) C(1) 1.50(1) yes
N(1) C(9) 1.45(2) yes
N(1) C(10) 1.46(2) yes
N(2) C(12) 1.41(1) yes
N(2) C(18) 1.46(2) yes
N(2) C(21) 1.41(2) yes
C(1) C(2) 1.51(2) yes
C(1) C(8) 1.53(2) yes
C(1) H(1) 0.95(2) no
C(2) C(3) 1.41(1) yes
C(2) C(7) 1.38(1) yes
C(3) C(4) 1.41(2) yes
C(4) C(5) 1.39(2) yes
C(4) H(2) 0.95(2) no
C(5) C(6) 1.37(2) yes
C(5) H(3) 0.95(2) no
C(6) C(7) 1.39(2) yes
C(6) H(4) 0.95(2) no
C(7) H(5) 0.95(2) no
C(8) H(6) 0.95(2) no
C(8) H(7) 0.95(2) no
C(8) H(8) 0.95(2) no
C(9) H(9) 0.95(2) no
C(9) H(10) 0.95(2) no
C(9) H(11) 0.95(2) no
C(10) H(12) 0.95(2) no
C(10) H(13) 0.95(2) no
C(10) H(14) 0.95(2) no
C(11) C(12) 1.39(2) yes
C(11) C(16) 1.39(2) yes
C(12) C(13) 1.39(2) yes
C(13) C(14) 1.36(2) yes
C(13) C(17) 1.45(3) yes
C(14) C(15) 1.39(2) yes
C(14) H(15) 0.95(2) no
C(15) C(16) 1.37(2) yes
C(15) H(16) 0.95(2) no
C(16) H(17) 0.95(2) no
C(18) C(19) 1.46(2) yes
C(18) H(18) 0.95(2) no
C(18) H(19) 0.95(2) no
C(19) C(20) 1.53(2) yes
C(19) H(20) 0.95(2) no
C(19) H(21) 0.95(2) no
C(20) C(21) 1.40(2) yes
C(20) C(25) 1.36(2) yes
C(21) C(22) 1.38(2) yes
C(22) C(23) 1.37(2) yes
C(22) H(22) 0.95(2) no
C(23) C(24) 1.36(3) yes
C(23) H(23) 0.95(3) no
C(24) C(25) 1.42(3) yes
C(24) H(24) 0.95(3) no
C(25) H(25) 0.95(3) no
C(26) C(27) 1.40(2) yes
C(26) C(31) 1.35(2) yes
C(27) C(28) 1.38(2) yes
C(27) H(26) 0.95(2) no
C(28) C(29) 1.35(2) yes
C(28) H(27) 0.95(2) no
C(29) C(30) 1.39(2) yes
C(29) H(28) 0.95(2) no
C(30) C(31) 1.38(2) yes
C(30) H(29) 0.95(2) no
C(31) H(30) 0.95(2) no
C(32) C(33) 1.37(2) yes
C(32) C(37) 1.42(2) yes
C(33) C(34) 1.40(2) yes
C(33) H(31) 0.95(2) no
C(34) C(35) 1.40(2) yes
C(34) H(32) 0.95(2) no
C(35) C(36) 1.34(2) yes
C(35) H(33) 0.95(2) no
C(36) C(37) 1.38(2) yes
C(36) H(34) 0.95(2) no
C(37) H(35) 0.95(2) no

loop_
_geom_contact_atom_site_label_1
_geom_contact_atom_site_label_2
_geom_contact_distance
_geom_contact_publ_flag
_geom_contact_site_symmetry_2
C(2) H(28) 3.16(2) no 34403
C(3) H(28) 3.32(2) no 34403
C(4) H(28) 3.20(2) no 34403
C(4) H(33) 3.56(2) no 35403
C(4) H(34) 3.22(2) no 35403
C(5) C(35) 3.58(2) yes 35403
C(5) H(28) 2.96(2) no 34403
C(5) H(33) 3.04(2) no 35403
C(5) H(34) 3.06(2) no 35403
C(6) F(3) 3.29(2) yes 34404
C(6) H(28) 2.82(2) no 34403
C(6) H(33) 3.07(2) no 35403
C(7) F(3) 3.55(2) yes 34404
C(7) H(28) 2.92(2) no 34403
C(7) H(33) 3.59(2) no 35403
C(8) H(10) 3.55(2) no 44403
C(8) H(11) 3.34(2) no 44403
C(8) H(26) 3.56(2) no 44403
C(8) H(27) 3.50(2) no 44403
C(9) H(8) 3.57(2) no 45403
C(9) H(20) 3.11(2) no 45403
C(10) H(27) 3.56(2) no 44403
C(19) H(9) 3.59(2) no 44403
C(19) H(10) 3.45(2) no 44403
C(20) H(9) 3.56(2) no 44403
C(23) H(4) 3.53(2) no 34403
C(24) H(3) 3.53(2) no 34403
C(24) H(4) 3.22(3) no 34403
C(25) H(3) 3.58(2) no 34403
C(25) H(9) 3.39(2) no 44403
C(27) H(6) 3.51(2) no 45403
C(28) H(6) 3.40(2) no 45403
C(28) H(34) 3.19(2) no 35403
C(29) H(34) 3.19(2) no 35403
C(29) H(35) 3.40(2) no 35403
C(30) H(7) 3.54(2) no 35403
C(35) C(5) 3.58(2) yes 34403
C(35) H(3) 3.53(2) no 34403
C(36) H(3) 3.34(2) no 34403
C(37) H(28) 3.56(2) no 34403
H(3) C(24) 3.53(2) no 35403
H(3) C(25) 3.58(2) no 35403
H(3) C(35) 3.53(2) no 35403
H(3) C(36) 3.34(2) no 35403
H(4) F(1) 3.54(2) no 34404
H(4) F(3) 2.64(2) no 34404
H(4) C(23) 3.53(2) no 35403
H(4) C(24) 3.22(2) no 35403
H(5) F(3) 3.13(2) no 34404
H(6) C(27) 3.51(2) no 44403
H(6) C(28) 3.40(2) no 44403
H(7) C(30) 3.54(2) no 34403
H(8) C(9) 3.57(2) no 44403
H(9) C(19) 3.59(2) no 45403
H(9) C(20) 3.56(2) no 45403
H(9) C(25) 3.39(2) no 45403
H(10) C(8) 3.55(2) no 45403
H(10) C(19) 3.45(2) no 45403
H(11) C(8) 3.34(2) no 45403
H(20) C(9) 3.11(2) no 44403
H(26) C(8) 3.56(2) no 45403
H(27) C(8) 3.50(2) no 45403
H(27) C(10) 3.56(2) no 45403
H(28) C(2) 3.16(2) no 35403
H(28) C(3) 3.32(2) no 35403
H(28) C(4) 3.20(2) no 35403
H(28) C(5) 2.96(2) no 35403
H(28) C(6) 2.82(2) no 35403
H(28) C(7) 2.92(2) no 35403
H(28) C(37) 3.56(2) no 35403
H(33) C(4) 3.56(2) no 34403
H(33) C(5) 3.04(2) no 34403
H(33) C(6) 3.07(2) no 34403
H(33) C(7) 3.59(2) no 34403
H(34) C(4) 3.22(2) no 34403
H(34) C(5) 3.06(2) no 34403
H(34) C(28) 3.19(2) no 34403
H(34) C(29) 3.19(2) no 34403
H(35) C(29) 3.40(2) no 34403

loop_
_geom_torsion_atom_site_label_1
_geom_torsion_atom_site_label_2
_geom_torsion_atom_site_label_3
_geom_torsion_atom_site_label_4
_geom_torsion
_geom_torsion_publ_flag
Cl(1) Pd(1) P(1) C(11) -18.9(4) yes
Cl(1) Pd(1) P(1) C(26) 98.0(4) yes
Cl(1) Pd(1) P(1) C(32) -140.2(4) yes
C(3) Pd(1) P(1) C(11) 174.5(4) yes
C(3) Pd(1) P(1) C(26) -68.6(4) yes
C(3) Pd(1) P(1) C(32) 53.3(4) yes
Cl(1) Pd(1) N(1) C(1) 162.7(6) yes
Cl(1) Pd(1) N(1) C(9) -80.5(7) yes
Cl(1) Pd(1) N(1) C(10) 40.4(9) yes
C(3) Pd(1) N(1) C(1) -31.3(6) yes
C(3) Pd(1) N(1) C(9) 85.5(7) yes
C(3) Pd(1) N(1) C(10) -153.6(9) yes
Cl(1) Pd(1) C(3) C(2) 76(1) yes
Cl(1) Pd(1) C(3) C(4) -90(1) yes
P(1) Pd(1) C(3) C(2) -164.5(8) yes
P(1) Pd(1) C(3) C(4) 28(1) yes
N(1) Pd(1) C(3) C(2) 10.9(8) yes
N(1) Pd(1) C(3) C(4) -156(1) yes
Pd(1) P(1) C(11) C(12) -65(1) yes
Pd(1) P(1) C(11) C(16) 112.3(9) yes
C(26) P(1) C(11) C(12) 174.9(8) yes
C(26) P(1) C(11) C(16) -7(1) yes
C(32) P(1) C(11) C(12) 65.1(9) yes
C(32) P(1) C(11) C(16) -117.0(9) yes
Pd(1) P(1) C(26) C(27) -29.2(9) yes
Pd(1) P(1) C(26) C(31) 144.7(8) yes
C(11) P(1) C(26) C(27) 93.9(8) yes
C(11) P(1) C(26) C(31) -92.2(9) yes
C(32) P(1) C(26) C(27) -159.2(7) yes
C(32) P(1) C(26) C(31) 14(1) yes
Pd(1) P(1) C(32) C(33) 169.1(8) yes
Pd(1) P(1) C(32) C(37) -6(1) yes
C(11) P(1) C(32) C(33) 41(1) yes
C(11) P(1) C(32) C(37) -134.3(9) yes
C(26) P(1) C(32) C(33) -67.3(9) yes
C(26) P(1) C(32) C(37) 116.8(9) yes
Pd(1) N(1) C(1) C(2) 44.2(9) yes
Pd(1) N(1) C(1) C(8) -78(1) yes
Pd(1) N(1) C(1) H(1) 161(1) no
C(9) N(1) C(1) C(2) -71(1) yes
C(9) N(1) C(1) C(8) 166(1) yes
C(9) N(1) C(1) H(1) 46(1) no
C(10) N(1) C(1) C(2) 170.3(8) yes
C(10) N(1) C(1) C(8) 48(1) yes
C(10) N(1) C(1) H(1) -72(1) no
Pd(1) N(1) C(9) H(9) -171(1) no
Pd(1) N(1) C(9) H(10) -52(1) no
Pd(1) N(1) C(9) H(11) 67(1) no
C(1) N(1) C(9) H(9) -59(1) no
C(1) N(1) C(9) H(10) 60(1) no
C(1) N(1) C(9) H(11) 179(804) no
C(10) N(1) C(9) H(9) 61(1) no
C(10) N(1) C(9) H(10) -178(1) no
C(10) N(1) C(9) H(11) -59(1) no
Pd(1) N(1) C(10) H(12) 178(1) no
Pd(1) N(1) C(10) H(13) 58(1) no
Pd(1) N(1) C(10) H(14) -60(1) no
C(1) N(1) C(10) H(12) 60(1) no
C(1) N(1) C(10) H(13) -59(1) no
C(1) N(1) C(10) H(14) -178(1) no
C(9) N(1) C(10) H(12) -60(1) no
C(9) N(1) C(10) H(13) -179(881) no
C(9) N(1) C(10) H(14) 60(1) no
C(18) N(2) C(12) C(11) 97(1) yes
C(18) N(2) C(12) C(13) -85(1) yes
C(21) N(2) C(12) C(11) -116(1) yes
C(21) N(2) C(12) C(13) 60(1) yes
C(12) N(2) C(18) C(19) 155(1) yes
C(12) N(2) C(18) H(18) -85(1) no
C(12) N(2) C(18) H(19) 34(2) no
C(21) N(2) C(18) C(19) 5(1) yes
C(21) N(2) C(18) H(18) 124(1) no
C(21) N(2) C(18) H(19) -115(1) no
C(12) N(2) C(21) C(20) -158(1) yes
C(12) N(2) C(21) C(22) 24(2) yes
C(18) N(2) C(21) C(20) -8(1) yes
C(18) N(2) C(21) C(22) 174(1) yes
N(1) C(1) C(2) C(3) -40(1) yes
N(1) C(1) C(2) C(7) 140(1) yes
C(8) C(1) C(2) C(3) 84(1) yes
C(8) C(1) C(2) C(7) -95(1) yes
H(1) C(1) C(2) C(3) -158(1) no
H(1) C(1) C(2) C(7) 22(1) no
N(1) C(1) C(8) H(6) -59(1) no
N(1) C(1) C(8) H(7) 179(359) no
N(1) C(1) C(8) H(8) 59(1) no
C(2) C(1) C(8) H(6) 179(508) no
C(2) C(1) C(8) H(7) 58(1) no
C(2) C(1) C(8) H(8) -61(1) no
H(1) C(1) C(8) H(6) 60(1) no
H(1) C(1) C(8) H(7) -60(2) no
H(1) C(1) C(8) H(8) 179(718) no
C(1) C(2) C(3) Pd(1) 13(1) yes
C(1) C(2) C(3) C(4) -178(1) yes
C(7) C(2) C(3) Pd(1) -167.6(9) yes
C(7) C(2) C(3) C(4) 1(1) yes
C(1) C(2) C(7) C(6) 178(1) yes
C(1) C(2) C(7) H(5) -1(2) no
C(3) C(2) C(7) C(6) 0(1) yes
C(3) C(2) C(7) H(5) 179(359) no
Pd(1) C(3) C(4) C(5) 165.4(9) yes
Pd(1) C(3) C(4) H(2) -14(1) no
C(2) C(3) C(4) C(5) -1(1) yes
C(2) C(3) C(4) H(2) 178(1) no
C(3) C(4) C(5) C(6) 0(1) yes
C(3) C(4) C(5) H(3) -179(719) no
H(2) C(4) C(5) C(6) -178(1) no
H(2) C(4) C(5) H(3) 0(2) no
C(4) C(5) C(6) C(7) 0(1) yes
C(4) C(5) C(6) H(4) -178(1) no
H(3) C(5) C(6) C(7) -179(508) no
H(3) C(5) C(6) H(4) 1(2) no
C(5) C(6) C(7) C(2) 0(2) yes
C(5) C(6) C(7) H(5) -179(622) no
H(4) C(6) C(7) C(2) 178(1) no
H(4) C(6) C(7) H(5) -1(2) no
P(1) C(11) C(12) N(2) -7(1) yes
P(1) C(11) C(12) C(13) 175(1) yes
C(16) C(11) C(12) N(2) 175(1) yes
C(16) C(11) C(12) C(13) -1(1) yes
P(1) C(11) C(16) C(15) 179(359) yes
P(1) C(11) C(16) H(17) -2(2) no
C(12) C(11) C(16) C(15) -2(2) yes
C(12) C(11) C(16) H(17) 175(1) no
N(2) C(12) C(13) C(14) -172(1) yes
N(2) C(12) C(13) C(17) 8(2) yes
C(11) C(12) C(13) C(14) 4(1) yes
C(11) C(12) C(13) C(17) -174(1) yes
C(12) C(13) C(14) C(15) -2(2) yes
C(12) C(13) C(14) H(15) 179(718) no
C(17) C(13) C(14) C(15) 176(1) yes
C(17) C(13) C(14) H(15) -1(2) no
C(12) C(13) C(17) F(1) 151(1) yes
C(12) C(13) C(17) F(2) 18(2) yes
C(12) C(13) C(17) F(3) -99(2) yes
C(14) C(13) C(17) F(1) -27(2) yes
C(14) C(13) C(17) F(2) -160(1) yes
C(14) C(13) C(17) F(3) 81(2) yes
C(13) C(14) C(15) C(16) -1(2) yes
C(13) C(14) C(15) H(16) 175(2) no
H(15) C(14) C(15) C(16) 175(1) no
H(15) C(14) C(15) H(16) -6(3) no
C(14) C(15) C(16) C(11) 4(2) yes
C(14) C(15) C(16) H(17) -173(1) no
H(16) C(15) C(16) C(11) -173(1) no
H(16) C(15) C(16) H(17) 8(3) no
N(2) C(18) C(19) C(20) 0(1) yes
N(2) C(18) C(19) H(20) 118(2) no
N(2) C(18) C(19) H(21) -119(1) no
H(18) C(18) C(19) C(20) -118(1) no
H(18) C(18) C(19) H(20) 0(2) no
H(18) C(18) C(19) H(21) 121(2) no
H(19) C(18) C(19) C(20) 120(1) no
H(19) C(18) C(19) H(20) -120(2) no
H(19) C(18) C(19) H(21) 1(2) no
C(18) C(19) C(20) C(21) -5(1) yes
C(18) C(19) C(20) C(25) -174(1) yes
H(20) C(19) C(20) C(21) -124(1) no
H(20) C(19) C(20) C(25) 65(2) no
H(21) C(19) C(20) C(21) 113(1) no
H(21) C(19) C(20) C(25) -55(2) no
C(19) C(20) C(21) N(2) 8(1) yes
C(19) C(20) C(21) C(22) -173(1) yes
C(25) C(20) C(21) N(2) 179(508) yes
C(25) C(20) C(21) C(22) -2(2) yes
C(19) C(20) C(25) C(24) 171(1) yes
C(19) C(20) C(25) H(25) -6(3) no
C(21) C(20) C(25) C(24) 3(2) yes
C(21) C(20) C(25) H(25) -174(2) no
N(2) C(21) C(22) C(23) 178(1) yes
N(2) C(21) C(22) H(22) -2(2) no
C(20) C(21) C(22) C(23) 1(2) yes
C(20) C(21) C(22) H(22) -178(1) no
C(21) C(22) C(23) C(24) 0(3) yes
C(21) C(22) C(23) H(23) 179(621) no
H(22) C(22) C(23) C(24) -179(718) no
H(22) C(22) C(23) H(23) 0(4) no
C(22) C(23) C(24) C(25) 0(3) yes
C(22) C(23) C(24) H(24) -178(2) no
H(23) C(23) C(24) C(25) -179(507) no
H(23) C(23) C(24) H(24) 2(4) no
C(23) C(24) C(25) C(20) -1(3) yes
C(23) C(24) C(25) H(25) 175(2) no
H(24) C(24) C(25) C(20) 176(2) no
H(24) C(24) C(25) H(25) -5(4) no
P(1) C(26) C(27) C(28) 177(1) yes
P(1) C(26) C(27) H(26) -3(1) no
C(31) C(26) C(27) C(28) 3(1) yes
C(31) C(26) C(27) H(26) -177(1) no
P(1) C(26) C(31) C(30) -174.6(9) yes
P(1) C(26) C(31) H(30) 4(1) no
C(27) C(26) C(31) C(30) 0(1) yes
C(27) C(26) C(31) H(30) 178(1) no
C(26) C(27) C(28) C(29) -5(2) yes
C(26) C(27) C(28) H(27) 176(1) no
H(26) C(27) C(28) C(29) 175(1) no
H(26) C(27) C(28) H(27) -2(2) no
C(27) C(28) C(29) C(30) 5(2) yes
C(27) C(28) C(29) H(28) -176(1) no
H(27) C(28) C(29) C(30) -176(1) no
H(27) C(28) C(29) H(28) 1(2) no
C(28) C(29) C(30) C(31) -2(1) yes
C(28) C(29) C(30) H(29) 177(1) no
H(28) C(29) C(30) C(31) 178(1) no
H(28) C(29) C(30) H(29) -1(2) no
C(29) C(30) C(31) C(26) 0(1) yes
C(29) C(30) C(31) H(30) -178(1) no
H(29) C(30) C(31) C(26) -179(1) no
H(29) C(30) C(31) H(30) 1(2) no
P(1) C(32) C(33) C(34) -176(1) yes
P(1) C(32) C(33) H(31) 5(1) no
C(37) C(32) C(33) C(34) 0(1) yes
C(37) C(32) C(33) H(31) -178(1) no
P(1) C(32) C(37) C(36) 173(1) yes
P(1) C(32) C(37) H(35) -5(2) no
C(33) C(32) C(37) C(36) -2(1) yes
C(33) C(32) C(37) H(35) 178(1) no
C(32) C(33) C(34) C(35) 3(1) yes
C(32) C(33) C(34) H(32) 179(880) no
H(31) C(33) C(34) C(35) -179(804) no
H(31) C(33) C(34) H(32) -2(2) no
C(33) C(34) C(35) C(36) -2(2) yes
C(33) C(34) C(35) H(33) 179(508) no
H(32) C(34) C(35) C(36) -179(1) no
H(32) C(34) C(35) H(33) 2(2) no
C(34) C(35) C(36) C(37) 0(2) yes
C(34) C(35) C(36) H(34) 178(1) no
H(33) C(35) C(36) C(37) 177(1) no
H(33) C(35) C(36) H(34) -3(3) no
C(35) C(36) C(37) C(32) 2(2) yes
C(35) C(36) C(37) H(35) -177(1) no
H(34) C(36) C(37) C(32) -176(1) no
H(34) C(36) C(37) H(35) 3(2) no
